data_4108117
loop_
_publ_author_name
'Wenyuan Wang'
'Shenglai Yao'
'Christoph van W\"ullen'
'Matthias Driess'

_publ_contact_author_address
;Technische Universitaet Berlin
Institute of Chemistry: Metalorganics and Inorganic Materials 
Sekretariat C2  Strasse des 17. Juni 135
10623 Berlin Germany
;
_publ_contact_author_email matthias.driess@tu-berlin.de
_publ_contact_author_fax +49(0)30-314-29732
_publ_contact_author_name 'Matthias Driess'
_publ_contact_author_phone +49(0)30-314-29731
_publ_section_title
;
 A Cyclopentadienide Analogue Containing Divalent Germanium and a Heavy
 Cyclobutadiene-like Dianion with an Unusual Ge4 Core
;
_journal_name_full 'Journal of the American Chemical Society'
_journal_page_first 9640
_journal_page_last 9641
_journal_paper_doi 10.1021/ja802502b
_journal_volume 130
_journal_year 2008
_chemical_formula_sum 'C25 H44 Ge K N O2'
_chemical_formula_weight 502.30
_chemical_name_systematic
; 
 ? 
;
_space_group_IT_number 2
_symmetry_cell_setting triclinic
_symmetry_space_group_name_Hall '-P 1'
_symmetry_space_group_name_H-M 'P -1'
_atom_sites_solution_hydrogens geom
_atom_sites_solution_primary direct
_atom_sites_solution_secondary difmap
_audit_creation_method
;
CrysAlis RED, Oxford Diffraction Ltd.,
Version 1.171.31.8 (release 12-01-2007 CrysAlis171 .NET)
(compiled Jan 12 2007,17:49:11)
;
_cell_angle_alpha 74.158(6)
_cell_angle_beta 76.395(6)
_cell_angle_gamma 83.400(5)
_cell_formula_units_Z 2
_cell_length_a 10.6989(7)
_cell_length_b 11.4137(7)
_cell_length_c 12.2625(8)
_cell_measurement_reflns_used 5025
_cell_measurement_temperature 150(2)
_cell_measurement_theta_max 28.8750
_cell_measurement_theta_min 3.2568
_cell_volume 1398.07(16)
_computing_cell_refinement
;
CrysAlis RED, Oxford Diffraction Ltd.,
Version 1.171.31.8 (release 12-01-2007 CrysAlis171 .NET)
(compiled Jan 12 2007,17:49:11)
;
_computing_data_collection
;
CrysAlis CCD, Oxford Diffraction Ltd.,
Version 1.171.31.8 (release 12-01-2007 CrysAlis171 .NET)
(compiled Jan 12 2007,17:49:11)
;
_computing_data_reduction
;
CrysAlis RED, Oxford Diffraction Ltd.,
Version 1.171.31.8 (release 12-01-2007 CrysAlis171 .NET)
(compiled Jan 12 2007,17:49:11)
;
_computing_publication_material 'SHELXL-97 (Sheldrick, 1997)'
_computing_structure_refinement 'SHELXL-97 (Sheldrick, 1997)'
_computing_structure_solution 'SHELXS-97 (Sheldrick, 1990)'
_diffrn_ambient_temperature 150(2)
_diffrn_measured_fraction_theta_full 0.996
_diffrn_measured_fraction_theta_max 0.996
_diffrn_measurement_device_type 'Oxford Diffraction Xcalibur S Sapphire'
_diffrn_measurement_method \w
_diffrn_radiation_monochromator graphite
_diffrn_radiation_source 'Enhance (Mo) X-ray Source'
_diffrn_radiation_type MoK\a
_diffrn_radiation_wavelength 0.71073
_diffrn_reflns_av_R_equivalents 0.0358
_diffrn_reflns_av_sigmaI/netI 0.0724
_diffrn_reflns_limit_h_max 12
_diffrn_reflns_limit_h_min -12
_diffrn_reflns_limit_k_max 13
_diffrn_reflns_limit_k_min -13
_diffrn_reflns_limit_l_max 14
_diffrn_reflns_limit_l_min -14
_diffrn_reflns_number 12268
_diffrn_reflns_theta_full 25.00
_diffrn_reflns_theta_max 25.00
_diffrn_reflns_theta_min 3.26
_exptl_absorpt_coefficient_mu 1.263
_exptl_absorpt_correction_T_max 1.00000
_exptl_absorpt_correction_T_min 0.94847
_exptl_absorpt_correction_type multi-scan
_exptl_absorpt_process_details
;
CrysAlis RED, Oxford Diffraction Ltd.,
Version 1.171.32.5 (release 08-05-2007 CrysAlis171 .NET)
(compiled May  8 2007,13:10:02)
empirical absorption correction using spherical harmonics,
 implemented in SCALE3 ABSPACK scaling algorithm.
;
_exptl_crystal_colour yellow
_exptl_crystal_density_diffrn 1.193
_exptl_crystal_description block
_exptl_crystal_F_000 536
_exptl_crystal_size_max 0.28
_exptl_crystal_size_mid 0.22
_exptl_crystal_size_min 0.18
_refine_diff_density_max 0.456
_refine_diff_density_min -0.223
_refine_diff_density_rms 0.052
_refine_ls_extinction_method none
_refine_ls_goodness_of_fit_ref 0.940
_refine_ls_hydrogen_treatment constr
_refine_ls_matrix_type full
_refine_ls_number_parameters 281
_refine_ls_number_reflns 4910
_refine_ls_number_restraints 0
_refine_ls_restrained_S_all 0.940
_refine_ls_R_factor_all 0.0538
_refine_ls_R_factor_gt 0.0328
_refine_ls_shift/su_max 0.001
_refine_ls_shift/su_mean 0.000
_refine_ls_structure_factor_coef Fsqd
_refine_ls_weighting_details 'calc w=1/[\s^2^(Fo^2^)+(0.0287P)^2^+0.0000P] where P=(Fo^2^+2Fc^2^)/3'
_refine_ls_weighting_scheme calc
_refine_ls_wR_factor_gt 0.0638
_refine_ls_wR_factor_ref 0.0666
_reflns_number_gt 3445
_reflns_number_total 4910
_reflns_threshold_expression >2sigma(I)
_cod_data_source_file ja802502b-file001.cif
_cod_data_source_block compound2
_cod_depositor_comments
;

2022-02-21
Z value and formula fixed to values more according to usual
chemical conventions.                 miguel
;
_cod_original_formula_sum 'C50 H88 Ge2 K2 N2 O4'
_cod_original_formula_weight 1004.60
_cod_original_formula_units_Z 1
_cod_database_code 4108117

loop_
_symmetry_equiv_pos_as_xyz
'x, y, z'
'-x, -y, -z'

loop_
_atom_site_label
_atom_site_type_symbol
_atom_site_fract_x
_atom_site_fract_y
_atom_site_fract_z
_atom_site_U_iso_or_equiv
_atom_site_adp_type
_atom_site_occupancy
_atom_site_symmetry_multiplicity
_atom_site_calc_flag
_atom_site_refinement_flags
Ge1 Ge -0.15697(2) 0.34220(3) 0.61598(2) 0.02677(10) Uani 1 1 d .
K1 K 0.16618(5) 0.33305(5) 0.48744(5) 0.03383(16) Uani 1 1 d .
O1 O 0.23952(17) 0.3026(2) 0.27037(16) 0.0503(5) Uani 1 1 d .
O2 O 0.41896(18) 0.2844(2) 0.50072(18) 0.0608(6) Uani 1 1 d .
N1 N -0.06539(17) 0.24227(17) 0.73139(15) 0.0223(5) Uani 1 1 d .
C1 C -0.1225(2) 0.2109(2) 0.4228(2) 0.0354(7) Uani 1 1 d .
H1A H -0.0412 0.2146 0.3652 0.053 Uiso 1 1 calc R
H1B H -0.1814 0.2790 0.3952 0.053 Uiso 1 1 calc R
H1C H -0.1615 0.1337 0.4345 0.053 Uiso 1 1 calc R
C2 C -0.0966(2) 0.2196(2) 0.53665(19) 0.0245(6) Uani 1 1 d .
C3 C -0.0252(2) 0.1248(2) 0.6001(2) 0.0267(6) Uani 1 1 d .
H3 H 0.0109 0.0563 0.5713 0.032 Uiso 1 1 calc R
C4 C -0.0100(2) 0.1352(2) 0.7049(2) 0.0238(6) Uani 1 1 d .
C5 C 0.0507(2) 0.0383(2) 0.7907(2) 0.0343(7) Uani 1 1 d .
H5A H 0.1155 0.0742 0.8145 0.051 Uiso 1 1 calc R
H5B H 0.0918 -0.0271 0.7545 0.051 Uiso 1 1 calc R
H5C H -0.0159 0.0047 0.8589 0.051 Uiso 1 1 calc R
C6 C -0.0815(2) 0.2550(2) 0.8467(2) 0.0243(6) Uani 1 1 d .
C7 C 0.0133(2) 0.3088(2) 0.8761(2) 0.0296(6) Uani 1 1 d .
C8 C -0.0108(3) 0.3267(3) 0.9876(2) 0.0436(7) Uani 1 1 d .
H8 H 0.0505 0.3658 1.0082 0.052 Uiso 1 1 calc R
C9 C -0.1214(3) 0.2889(3) 1.0683(2) 0.0458(8) Uani 1 1 d .
H9 H -0.1361 0.3025 1.1435 0.055 Uiso 1 1 calc R
C10 C -0.2109(3) 0.2308(2) 1.0392(2) 0.0386(7) Uani 1 1 d .
H10 H -0.2861 0.2031 1.0955 0.046 Uiso 1 1 calc R
C11 C -0.1924(2) 0.2127(2) 0.9293(2) 0.0286(6) Uani 1 1 d .
C12 C 0.1378(2) 0.3455(2) 0.7897(2) 0.0356(7) Uani 1 1 d .
H12 H 0.1555 0.2906 0.7361 0.043 Uiso 1 1 calc R
C13 C 0.2548(3) 0.3320(3) 0.8450(3) 0.0628(10) Uani 1 1 d .
H13A H 0.2443 0.3904 0.8925 0.094 Uiso 1 1 calc R
H13B H 0.3330 0.3480 0.7839 0.094 Uiso 1 1 calc R
H13C H 0.2620 0.2489 0.8940 0.094 Uiso 1 1 calc R
C14 C 0.1247(3) 0.4758(2) 0.7163(2) 0.0443(8) Uani 1 1 d .
H14A H 0.0532 0.4834 0.6770 0.066 Uiso 1 1 calc R
H14B H 0.2048 0.4957 0.6583 0.066 Uiso 1 1 calc R
H14C H 0.1078 0.5322 0.7664 0.066 Uiso 1 1 calc R
C15 C -0.2910(2) 0.1467(2) 0.9010(2) 0.0338(6) Uani 1 1 d .
H15 H -0.2570 0.1369 0.8205 0.041 Uiso 1 1 calc R
C16 C -0.4194(2) 0.2195(3) 0.9020(3) 0.0529(8) Uani 1 1 d .
H16A H -0.4546 0.2321 0.9795 0.079 Uiso 1 1 calc R
H16B H -0.4797 0.1747 0.8817 0.079 Uiso 1 1 calc R
H16C H -0.4067 0.2988 0.8453 0.079 Uiso 1 1 calc R
C17 C -0.3085(3) 0.0186(3) 0.9828(2) 0.0472(8) Uani 1 1 d .
H17A H -0.2244 -0.0259 0.9820 0.071 Uiso 1 1 calc R
H17B H -0.3647 -0.0254 0.9570 0.071 Uiso 1 1 calc R
H17C H -0.3475 0.0252 1.0618 0.071 Uiso 1 1 calc R
C18 C 0.2228(3) 0.4131(3) 0.1775(3) 0.0682(11) Uani 1 1 d .
H18A H 0.1576 0.3987 0.1378 0.082 Uiso 1 1 calc R
H18B H 0.1886 0.4813 0.2134 0.082 Uiso 1 1 calc R
C19 C 0.3398(4) 0.4496(3) 0.0911(3) 0.0794(11) Uani 1 1 d .
H19A H 0.4053 0.4639 0.1293 0.119 Uiso 1 1 calc R
H19B H 0.3211 0.5247 0.0343 0.119 Uiso 1 1 calc R
H19C H 0.3718 0.3847 0.0515 0.119 Uiso 1 1 calc R
C20 C 0.2552(3) 0.1945(3) 0.2354(3) 0.0682(10) Uani 1 1 d .
H20A H 0.3306 0.1982 0.1701 0.082 Uiso 1 1 calc R
H20B H 0.1780 0.1837 0.2086 0.082 Uiso 1 1 calc R
C21 C 0.2747(3) 0.0895(3) 0.3345(3) 0.0721(10) Uani 1 1 d .
H21A H 0.3475 0.1033 0.3643 0.108 Uiso 1 1 calc R
H21B H 0.2927 0.0144 0.3080 0.108 Uiso 1 1 calc R
H21C H 0.1967 0.0816 0.3962 0.108 Uiso 1 1 calc R
C22 C 0.5014(3) 0.3725(3) 0.4128(3) 0.0748(11) Uani 1 1 d .
H22A H 0.5701 0.3909 0.4464 0.090 Uiso 1 1 calc R
H22B H 0.4498 0.4493 0.3894 0.090 Uiso 1 1 calc R
C23 C 0.5620(3) 0.3273(4) 0.3074(3) 0.0772(11) Uani 1 1 d .
H23A H 0.6205 0.2563 0.3285 0.116 Uiso 1 1 calc R
H23B H 0.6104 0.3921 0.2481 0.116 Uiso 1 1 calc R
H23C H 0.4946 0.3039 0.2766 0.116 Uiso 1 1 calc R
C24 C 0.4877(3) 0.1842(4) 0.5608(3) 0.0841(12) Uani 1 1 d .
H24A H 0.5443 0.2131 0.6002 0.101 Uiso 1 1 calc R
H24B H 0.5424 0.1407 0.5054 0.101 Uiso 1 1 calc R
C25 C 0.3932(3) 0.0994(4) 0.6488(3) 0.0936(14) Uani 1 1 d .
H25A H 0.3367 0.1441 0.7009 0.140 Uiso 1 1 calc R
H25B H 0.4402 0.0319 0.6939 0.140 Uiso 1 1 calc R
H25C H 0.3413 0.0670 0.6088 0.140 Uiso 1 1 calc R

loop_
_atom_site_aniso_label
_atom_site_aniso_U_11
_atom_site_aniso_U_22
_atom_site_aniso_U_33
_atom_site_aniso_U_23
_atom_site_aniso_U_13
_atom_site_aniso_U_12
Ge1 0.02847(16) 0.02258(17) 0.02996(17) -0.00701(12) -0.00898(12) 0.00232(11)
K1 0.0280(3) 0.0296(4) 0.0431(4) -0.0111(3) -0.0045(3) -0.0003(3)
O1 0.0485(12) 0.0617(16) 0.0483(13) -0.0273(12) -0.0153(10) 0.0091(11)
O2 0.0353(12) 0.0693(17) 0.0739(15) -0.0149(13) -0.0131(11) 0.0072(12)
N1 0.0247(11) 0.0193(12) 0.0246(11) -0.0063(9) -0.0076(9) -0.0009(9)
C1 0.0440(17) 0.0277(17) 0.0395(16) -0.0131(13) -0.0151(14) 0.0017(13)
C2 0.0252(14) 0.0221(15) 0.0274(14) -0.0058(11) -0.0067(11) -0.0040(11)
C3 0.0326(15) 0.0164(15) 0.0321(15) -0.0090(12) -0.0082(12) 0.0036(11)
C4 0.0226(14) 0.0179(15) 0.0290(15) -0.0036(11) -0.0062(11) 0.0023(11)
C5 0.0401(16) 0.0246(16) 0.0377(16) -0.0067(13) -0.0131(13) 0.0072(13)
C6 0.0329(15) 0.0144(14) 0.0269(14) -0.0050(11) -0.0113(12) 0.0039(11)
C7 0.0359(16) 0.0223(16) 0.0323(16) -0.0025(12) -0.0159(13) -0.0016(12)
C8 0.062(2) 0.0363(19) 0.0413(18) -0.0101(14) -0.0274(16) -0.0053(15)
C9 0.074(2) 0.0367(19) 0.0281(16) -0.0104(14) -0.0143(16) 0.0037(16)
C10 0.0462(18) 0.0344(18) 0.0306(16) -0.0058(13) -0.0032(14) -0.0002(14)
C11 0.0335(16) 0.0236(16) 0.0283(15) -0.0067(12) -0.0077(13) 0.0025(12)
C12 0.0361(16) 0.0275(17) 0.0478(17) -0.0064(13) -0.0188(14) -0.0071(13)
C13 0.048(2) 0.057(2) 0.079(2) 0.0093(18) -0.0343(18) -0.0110(17)
C14 0.0454(18) 0.037(2) 0.0529(19) -0.0068(15) -0.0170(15) -0.0076(14)
C15 0.0305(15) 0.0337(18) 0.0329(15) -0.0050(13) -0.0006(12) -0.0064(13)
C16 0.0337(17) 0.053(2) 0.068(2) -0.0094(17) -0.0088(15) -0.0042(15)
C17 0.0461(18) 0.039(2) 0.0518(19) -0.0025(15) -0.0070(15) -0.0144(15)
C18 0.079(3) 0.073(3) 0.066(2) -0.035(2) -0.041(2) 0.037(2)
C19 0.111(3) 0.054(3) 0.068(3) -0.006(2) -0.031(2) 0.017(2)
C20 0.058(2) 0.074(3) 0.090(3) -0.052(2) -0.014(2) 0.0002(19)
C21 0.069(2) 0.049(3) 0.097(3) -0.027(2) 0.000(2) -0.0192(19)
C22 0.042(2) 0.074(3) 0.102(3) -0.018(2) -0.001(2) -0.0175(19)
C23 0.055(2) 0.104(3) 0.068(2) -0.004(2) -0.0181(19) -0.019(2)
C24 0.054(2) 0.114(4) 0.074(3) -0.020(2) -0.017(2) 0.030(2)
C25 0.065(3) 0.108(4) 0.066(3) 0.012(2) 0.011(2) 0.028(2)

loop_
_atom_type_symbol
_atom_type_description
_atom_type_scat_dispersion_real
_atom_type_scat_dispersion_imag
_atom_type_scat_source
C C 0.0033 0.0016 'International Tables Vol C Tables 4.2.6.8 and 6.1.1.4'
H H 0.0000 0.0000 'International Tables Vol C Tables 4.2.6.8 and 6.1.1.4'
K K 0.2009 0.2494 'International Tables Vol C Tables 4.2.6.8 and 6.1.1.4'
Ge Ge 0.1547 1.8001 'International Tables Vol C Tables 4.2.6.8 and 6.1.1.4'
N N 0.0061 0.0033 'International Tables Vol C Tables 4.2.6.8 and 6.1.1.4'
O O 0.0106 0.0060 'International Tables Vol C Tables 4.2.6.8 and 6.1.1.4'

loop_
_geom_angle_atom_site_label_1
_geom_angle_atom_site_label_2
_geom_angle_atom_site_label_3
_geom_angle
_geom_angle_site_symmetry_1
_geom_angle_site_symmetry_3
C2 Ge1 N1 84.32(9) . .
C2 Ge1 K1 63.08(7) . .
N1 Ge1 K1 72.20(5) . .
C2 Ge1 K1 130.69(7) . 2_566
N1 Ge1 K1 127.08(5) . 2_566
K1 Ge1 K1 89.107(16) . 2_566
O1 K1 O2 86.52(6) . .
O1 K1 C2 94.20(6) . .
O2 K1 C2 144.59(7) . .
O1 K1 C3 99.96(6) . .
O2 K1 C3 118.86(7) . .
C2 K1 C3 26.23(6) . .
O1 K1 C4 122.75(6) . .
O2 K1 C4 108.41(6) . .
C2 K1 C4 43.25(6) . .
C3 K1 C4 24.25(5) . .
O1 K1 N1 139.39(5) . .
O2 K1 N1 118.92(6) . .
C2 K1 N1 46.36(5) . .
C3 K1 N1 41.03(5) . .
C4 K1 N1 23.66(5) . .
O1 K1 Ge1 119.39(4) . .
O2 K1 Ge1 151.30(5) . .
C2 K1 Ge1 32.97(4) . .
C3 K1 Ge1 49.01(4) . .
C4 K1 Ge1 48.58(4) . .
N1 K1 Ge1 32.96(3) . .
O1 K1 Ge1 92.35(5) . 2_566
O2 K1 Ge1 100.78(5) . 2_566
C2 K1 Ge1 114.54(5) . 2_566
C3 K1 Ge1 138.91(5) . 2_566
C4 K1 Ge1 134.66(4) . 2_566
N1 K1 Ge1 111.12(4) . 2_566
Ge1 K1 Ge1 90.893(16) . 2_566
O1 K1 K1 111.92(5) . 2_566
O2 K1 K1 138.55(5) . 2_566
C2 K1 K1 73.38(5) . 2_566
C3 K1 K1 95.02(5) . 2_566
C4 K1 K1 92.68(4) . 2_566
N1 K1 K1 70.97(4) . 2_566
Ge1 K1 K1 46.477(11) . 2_566
Ge1 K1 K1 44.416(11) 2_566 2_566
C20 O1 C18 114.1(2) . .
C20 O1 K1 128.4(2) . .
C18 O1 K1 114.75(17) . .
C24 O2 C22 113.6(2) . .
C24 O2 K1 133.9(2) . .
C22 O2 K1 111.62(18) . .
C4 N1 C6 119.74(19) . .
C4 N1 Ge1 113.03(14) . .
C6 N1 Ge1 124.91(15) . .
C4 N1 K1 75.27(12) . .
C6 N1 K1 132.11(13) . .
Ge1 N1 K1 74.84(6) . .
C3 C2 C1 120.2(2) . .
C3 C2 Ge1 111.63(16) . .
C1 C2 Ge1 128.10(17) . .
C3 C2 K1 78.09(13) . .
C1 C2 K1 108.63(14) . .
Ge1 C2 K1 83.95(7) . .
C4 C3 C2 117.5(2) . .
C4 C3 K1 86.39(14) . .
C2 C3 K1 75.68(13) . .
C3 C4 N1 113.5(2) . .
C3 C4 C5 125.4(2) . .
N1 C4 C5 121.0(2) . .
C3 C4 K1 69.35(13) . .
N1 C4 K1 81.07(13) . .
C5 C4 K1 121.70(14) . .
C11 C6 C7 120.9(2) . .
C11 C6 N1 119.13(19) . .
C7 C6 N1 120.0(2) . .
C8 C7 C6 117.8(2) . .
C8 C7 C12 121.3(2) . .
C6 C7 C12 120.9(2) . .
C9 C8 C7 121.7(2) . .
C8 C9 C10 119.6(2) . .
C11 C10 C9 121.0(2) . .
C10 C11 C6 118.9(2) . .
C10 C11 C15 119.7(2) . .
C6 C11 C15 121.4(2) . .
C7 C12 C14 111.1(2) . .
C7 C12 C13 114.0(2) . .
C14 C12 C13 109.3(2) . .
C11 C15 C16 112.0(2) . .
C11 C15 C17 111.2(2) . .
C16 C15 C17 111.0(2) . .
C19 C18 O1 114.6(3) . .
O1 C20 C21 109.7(3) . .
O2 C22 C23 112.4(3) . .
O2 C24 C25 108.9(3) . .

loop_
_geom_bond_atom_site_label_1
_geom_bond_atom_site_label_2
_geom_bond_distance
_geom_bond_site_symmetry_2
Ge1 C2 1.887(2) .
Ge1 N1 1.9436(18) .
Ge1 K1 3.4485(6) .
Ge1 K1 3.5728(7) 2_566
K1 O1 2.6982(18) .
K1 O2 2.7316(19) .
K1 C2 3.092(2) .
K1 C3 3.122(2) .
K1 C4 3.330(2) .
K1 N1 3.4017(19) .
K1 Ge1 3.5728(7) 2_566
K1 K1 4.9268(12) 2_566
O1 C20 1.393(3) .
O1 C18 1.476(4) .
O2 C24 1.412(4) .
O2 C22 1.455(4) .
N1 C4 1.382(3) .
N1 C6 1.429(3) .
C1 C2 1.516(3) .
C2 C3 1.411(3) .
C3 C4 1.371(3) .
C4 C5 1.508(3) .
C6 C11 1.402(3) .
C6 C7 1.405(3) .
C7 C8 1.396(3) .
C7 C12 1.514(3) .
C8 C9 1.378(4) .
C9 C10 1.386(3) .
C10 C11 1.384(3) .
C11 C15 1.516(3) .
C12 C14 1.524(3) .
C12 C13 1.533(3) .
C15 C16 1.521(4) .
C15 C17 1.535(3) .
C18 C19 1.456(4) .
C20 C21 1.491(4) .
C22 C23 1.500(4) .
C24 C25 1.505(5) .
